data_7241934
loop_
_publ_author_name
'Sahu, Meman'
'Manna, Amit Kumar'
'Chowdhury, Shubhamoy'
'Patra, Goutam Kumar'

_publ_section_title
;
 A novel dihydro phenylquinazolinone-based two-in-one colourimetric
 chemosensor for nickel(ii), copper(ii) and its copper complex for the
 fluorescent colourimetric nanomolar detection of the cyanide anion
;
_journal_issue 73
_journal_name_full 'RSC Advances'
_journal_page_first 44860
_journal_page_last 44875
_journal_paper_doi 10.1039/D0RA09023A
_journal_volume 10
_journal_year 2020
_chemical_formula_moiety 'C20 H16 N4 O2'
_chemical_formula_sum 'C20 H16 N4 O2'
_chemical_formula_weight 344.38
_space_group_crystal_system triclinic
_space_group_IT_number 2
_space_group_name_Hall '-P 1'
_space_group_name_H-M_alt 'P -1'
_symmetry_Int_Tables_number 2
_atom_sites_solution_primary iterative
_audit_creation_date 2020-10-11
_audit_creation_method
;
Olex2 1.2
(compiled 2018.05.29 svn.r3508 for OlexSys, GUI svn.r5506)
;
_audit_update_record
;
2020-10-12 deposited with the CCDC.	2020-11-24 downloaded from the CCDC.
;
_cell_angle_alpha 108.299(17)
_cell_angle_beta 91.374(12)
_cell_angle_gamma 94.052(10)
_cell_formula_units_Z 2
_cell_length_a 6.8671(6)
_cell_length_b 9.1774(14)
_cell_length_c 14.373(3)
_cell_volume 856.8(2)
_computing_molecular_graphics 'Olex2 (Dolomanov et al., 2009)'
_computing_publication_material 'Olex2 (Dolomanov et al., 2009)'
_computing_structure_refinement 'olex2.refine (Bourhis et al., 2015)'
_computing_structure_solution 'olex2.solve (Bourhis et al., 2015)'
_diffrn_measured_fraction_theta_full 0.5474
_diffrn_measured_fraction_theta_max 0.5474
_diffrn_radiation_type 'Mo K\a'
_diffrn_radiation_wavelength 0.71073
_diffrn_reflns_av_R_equivalents 0.0336
_diffrn_reflns_av_unetI/netI 0.0626
_diffrn_reflns_limit_h_max 7
_diffrn_reflns_limit_h_min -7
_diffrn_reflns_limit_k_max 9
_diffrn_reflns_limit_k_min -10
_diffrn_reflns_limit_l_max 12
_diffrn_reflns_limit_l_min -15
_diffrn_reflns_number 2595
_diffrn_reflns_theta_full 24.9777
_diffrn_reflns_theta_max 24.98
_diffrn_reflns_theta_min 2.35
_exptl_absorpt_coefficient_mu 0.089
_exptl_absorpt_correction_T_max 0.809
_exptl_absorpt_correction_T_min 0.607
_exptl_absorpt_correction_type multi-scan
_exptl_crystal_density_diffrn 1.3347
_exptl_crystal_F_000 360.1582
_refine_diff_density_max 0.1896
_refine_diff_density_min -0.2378
_refine_diff_density_rms 0.0529
_refine_ls_d_res_high 0.8416
_refine_ls_d_res_low 8.6837
_refine_ls_goodness_of_fit_ref 1.0492
_refine_ls_hydrogen_treatment constr
_refine_ls_matrix_type full
_refine_ls_number_constraints 32
_refine_ls_number_parameters 236
_refine_ls_number_reflns 1639
_refine_ls_number_restraints 0
_refine_ls_restrained_S_all 1.0492
_refine_ls_R_factor_all 0.0718
_refine_ls_R_factor_gt 0.0469
_refine_ls_shift/su_max 0.0004
_refine_ls_shift/su_mean 0.0001
_refine_ls_structure_factor_coef Fsqd
_refine_ls_weighting_details 'w=1/[\s^2^(Fo^2^)+(0.0375P)^2^] where P=(Fo^2^+2Fc^2^)/3'
_refine_ls_weighting_scheme calc
_refine_ls_wR_factor_gt 0.0911
_refine_ls_wR_factor_ref 0.1047
_reflns_Friedel_coverage 0.0
_reflns_limit_h_max 7
_reflns_limit_h_min -7
_reflns_limit_k_max 10
_reflns_limit_k_min -10
_reflns_limit_l_max 15
_reflns_limit_l_min 0
_reflns_number_gt 1174
_reflns_number_total 1639
_reflns_threshold_expression I>=2u(I)
_cod_data_source_file d0ra09023a2.cif
_cod_data_source_block wit_AM_25_1
_cod_original_cell_volume 856.8(3)
_cod_database_code 7241934
_olex2_refinement_description
;
1. Fixed Uiso
 At 1.2 times of:
  All C(H) groups, All N(H) groups
 At 1.5 times of:
  All O(H) groups
2.a Riding coordinates:
 N003(H003)
2.b Ternary CH refined with riding coordinates:
 C008(H008)
2.c Aromatic/amide H refined with riding coordinates:
 C009(H009), C00D(H00D), C00E(H00E), C00F(H00F), C00H(H00H), C00I(H00I),
 C00K(H00K), C00L(H00L), C00M(H00M), C00N(H00N), C00O(H00O), C00P(H00P),
 C00Q(H00Q)
2.d Idealised tetrahedral OH refined as rotating group:
 O002(H002)
;
_olex2_submission_special_instructions 'No special instructions were received'

loop_
_space_group_symop_id
_space_group_symop_operation_xyz
1 x,y,z
2 -x,-y,-z

loop_
_atom_site_label
_atom_site_type_symbol
_atom_site_fract_x
_atom_site_fract_y
_atom_site_fract_z
_atom_site_U_iso_or_equiv
_atom_site_adp_type
_atom_site_occupancy
_atom_site_refinement_flags_posn
O001 O 0.3163(3) 0.4756(2) 0.7525(2) 0.0517(8) Uani 1.000000 .
O002 O 0.1827(3) 0.8600(2) 0.8956(2) 0.0656(9) Uani 1.000000 .
H002 H 0.2592(17) 0.7929(8) 0.879(4) 0.0984(14) Uiso 1.000000 GR
N003 N 0.9009(3) 0.4967(3) 0.7866(2) 0.0407(8) Uani 1.000000 .
H003 H 1.0239(3) 0.4979(3) 0.7764(2) 0.0488(10) Uiso 1.000000 R
N004 N 0.6094(3) 0.6182(2) 0.7945(2) 0.0349(8) Uani 1.000000 .
N005 N 0.5056(3) 0.7465(3) 0.8291(2) 0.0374(8) Uani 1.000000 .
N006 N 0.6917(4) 0.6242(3) 0.6123(3) 0.0503(9) Uani 1.000000 .
C007 C 0.8474(4) 0.6528(3) 0.6747(3) 0.0367(9) Uani 1.000000 .
C008 C 0.8169(4) 0.6311(3) 0.7744(3) 0.0350(9) Uani 1.000000 .
H008 H 0.8790(4) 0.7224(3) 0.8247(3) 0.0420(11) Uiso 1.000000 R
C009 C 1.0321(5) 0.6957(3) 0.6505(3) 0.0498(11) Uani 1.000000 .
H009 H 1.1384(5) 0.7145(3) 0.6952(3) 0.0598(13) Uiso 1.000000 R
C00A C 0.4945(4) 0.4817(3) 0.7526(3) 0.0346(9) Uani 1.000000 .
C00B C 0.8052(4) 0.3542(3) 0.7359(3) 0.0385(10) Uani 1.000000 .
C00C C 0.6063(4) 0.3457(3) 0.7147(3) 0.0383(10) Uani 1.000000 .
C00D C 0.8957(6) 0.6807(4) 0.4937(3) 0.0589(12) Uani 1.000000 .
H00D H 0.9077(6) 0.6891(4) 0.4312(3) 0.0707(14) Uiso 1.000000 R
C00E C 1.0545(6) 0.7099(4) 0.5580(4) 0.0577(12) Uani 1.000000 .
H00E H 1.1766(6) 0.7391(4) 0.5399(4) 0.0693(15) Uiso 1.000000 R
C00F C 0.5083(5) 0.2026(3) 0.6650(3) 0.0509(12) Uani 1.000000 .
H00F H 0.3747(5) 0.1962(3) 0.6502(3) 0.0611(14) Uiso 1.000000 R
C00G C 0.2781(5) 0.9994(4) 0.9054(3) 0.0467(10) Uani 1.000000 .
C00H C 0.5867(4) 0.8833(3) 0.8449(3) 0.0408(10) Uani 1.000000 .
H00H H 0.7174(4) 0.8979(3) 0.8319(3) 0.0489(12) Uiso 1.000000 R
C00I C 0.7190(6) 0.6390(4) 0.5235(4) 0.0624(12) Uani 1.000000 .
H00I H 0.6113(6) 0.6196(4) 0.4797(4) 0.0749(14) Uiso 1.000000 R
C00J C 0.4728(4) 1.0150(3) 0.8831(3) 0.0416(10) Uani 1.000000 .
C00K C 0.9041(5) 0.2202(4) 0.7119(3) 0.0520(12) Uani 1.000000 .
H00K H 1.0362(5) 0.2246(4) 0.7294(3) 0.0624(14) Uiso 1.000000 R
C00L C 0.6059(5) 0.0709(4) 0.6375(3) 0.0614(12) Uani 1.000000 .
H00L H 0.5401(5) -0.0235(4) 0.6030(3) 0.0737(15) Uiso 1.000000 R
C00M C 0.8028(5) 0.0813(4) 0.6619(3) 0.0613(13) Uani 1.000000 .
H00M H 0.8690(5) -0.0077(4) 0.6442(3) 0.0735(16) Uiso 1.000000 R
C00N C 0.5602(5) 1.1622(3) 0.8971(3) 0.0568(12) Uani 1.000000 .
H00N H 0.6911(5) 1.1744(3) 0.8837(3) 0.0682(14) Uiso 1.000000 R
C00O C 0.1742(5) 1.1293(4) 0.9392(3) 0.0655(13) Uani 1.000000 .
H00O H 0.0436(5) 1.1193(4) 0.9537(3) 0.0786(16) Uiso 1.000000 R
C00P C 0.2659(6) 1.2722(4) 0.9509(4) 0.0726(14) Uani 1.000000 .
H00P H 0.1961(6) 1.3588(4) 0.9733(4) 0.0872(17) Uiso 1.000000 R
C00Q C 0.4571(7) 1.2899(4) 0.9304(3) 0.0705(13) Uani 1.000000 .
H00Q H 0.5172(7) 1.3875(4) 0.9389(3) 0.0846(16) Uiso 1.000000 R

loop_
_atom_site_aniso_label
_atom_site_aniso_U_11
_atom_site_aniso_U_22
_atom_site_aniso_U_33
_atom_site_aniso_U_12
_atom_site_aniso_U_13
_atom_site_aniso_U_23
O001 0.0272(13) 0.0499(13) 0.076(2) 0.0043(9) 0.0043(12) 0.0169(13)
O002 0.0397(13) 0.0610(15) 0.081(3) 0.0061(11) 0.0065(14) 0.0002(15)
N003 0.0279(14) 0.0517(16) 0.047(3) 0.0109(12) 0.0028(14) 0.0201(15)
N004 0.0294(15) 0.0364(15) 0.037(2) 0.0077(11) 0.0059(14) 0.0080(13)
N005 0.0401(15) 0.0364(15) 0.032(2) 0.0075(12) 0.0020(14) 0.0047(13)
N006 0.055(2) 0.0600(18) 0.037(3) 0.0002(13) -0.0023(19) 0.0176(16)
C007 0.040(2) 0.0310(17) 0.038(3) 0.0094(13) 0.008(2) 0.0071(16)
C008 0.0311(19) 0.0379(18) 0.033(3) 0.0048(13) 0.0039(16) 0.0068(16)
C009 0.044(2) 0.052(2) 0.054(4) 0.0055(15) 0.015(2) 0.016(2)
C00A 0.035(2) 0.0395(18) 0.031(3) 0.0043(14) 0.0028(16) 0.0126(16)
C00B 0.040(2) 0.044(2) 0.036(3) 0.0102(15) 0.0118(18) 0.0169(17)
C00C 0.039(2) 0.0360(18) 0.040(3) 0.0064(13) 0.0072(17) 0.0122(17)
C00D 0.082(3) 0.055(2) 0.044(4) 0.0165(19) 0.020(3) 0.019(2)
C00E 0.060(3) 0.051(2) 0.066(4) 0.0111(17) 0.031(3) 0.021(2)
C00F 0.048(2) 0.046(2) 0.057(4) 0.0048(16) -0.000(2) 0.013(2)
C00G 0.053(2) 0.050(2) 0.031(3) 0.0121(17) -0.0045(18) 0.0035(18)
C00H 0.046(2) 0.047(2) 0.029(3) 0.0063(15) 0.0064(18) 0.0088(17)
C00I 0.077(3) 0.069(3) 0.045(4) 0.0063(19) -0.004(3) 0.023(2)
C00J 0.051(2) 0.0425(19) 0.029(3) 0.0099(15) 0.0040(18) 0.0062(17)
C00K 0.051(2) 0.056(2) 0.059(4) 0.0242(17) 0.018(2) 0.027(2)
C00L 0.076(3) 0.037(2) 0.064(4) 0.0075(17) 0.007(2) 0.0041(19)
C00M 0.071(3) 0.050(2) 0.066(4) 0.0231(19) 0.021(2) 0.018(2)
C00N 0.080(3) 0.042(2) 0.045(4) 0.0064(17) 0.018(2) 0.0068(19)
C00O 0.062(2) 0.070(3) 0.056(4) 0.028(2) 0.002(2) 0.003(2)
C00P 0.105(3) 0.056(3) 0.054(4) 0.039(2) 0.005(3) 0.007(2)
C00Q 0.122(4) 0.043(2) 0.046(4) 0.016(2) 0.019(3) 0.009(2)

loop_
_atom_type_symbol
_atom_type_scat_dispersion_real
_atom_type_scat_dispersion_imag
_atom_type_scat_Cromer_Mann_a1
_atom_type_scat_Cromer_Mann_a2
_atom_type_scat_Cromer_Mann_a3
_atom_type_scat_Cromer_Mann_a4
_atom_type_scat_Cromer_Mann_b1
_atom_type_scat_Cromer_Mann_b2
_atom_type_scat_Cromer_Mann_b3
_atom_type_scat_Cromer_Mann_b4
_atom_type_scat_Cromer_Mann_c
_atom_type_scat_source
_atom_type_scat_dispersion_source
H 0.00000 0.00000 0.49300 0.32291 0.14019 0.04081 10.51090 26.12570 3.14236 57.79970 0.0030380000826 'International Tables Volume C Table 6.1.1.4 (pp. 500-502)' 'Henke, Gullikson and Davis, At. Data and Nucl. Data Tables, 1993, 54, 2'
C 0.00347 0.00161 2.31000 1.02000 1.58860 0.86500 20.84390 10.20750 0.56870 51.65120 0.215599998832 'International Tables Volume C Table 6.1.1.4 (pp. 500-502)' 'Henke, Gullikson and Davis, At. Data and Nucl. Data Tables, 1993, 54, 2'
O 0.01158 0.00611 3.04850 2.28680 1.54630 0.86700 13.27710 5.70110 0.32390 32.90890 0.250800013542 'International Tables Volume C Table 6.1.1.4 (pp. 500-502)' 'Henke, Gullikson and Davis, At. Data and Nucl. Data Tables, 1993, 54, 2'
N 0.00653 0.00323 12.21260 3.13220 2.01250 1.16630 0.00570 9.89330 28.99750 0.58260 -11.5290002823 'International Tables Volume C Table 6.1.1.4 (pp. 500-502)' 'Henke, Gullikson and Davis, At. Data and Nucl. Data Tables, 1993, 54, 2'

loop_
_geom_angle_atom_site_label_1
_geom_angle_atom_site_label_2
_geom_angle_atom_site_label_3
_geom_angle
_geom_angle_site_symmetry_1
_geom_angle_site_symmetry_3
_geom_angle_publ_flag
C00B N003 C008 116.6(3) . . ?
C008 N004 N005 121.8(2) . . ?
C00A N004 N005 114.4(2) . . ?
C00A N004 C008 120.9(2) . . ?
C00H N005 N004 121.5(2) . . ?
C00I N006 C007 117.5(3) . . ?
C008 C007 N006 117.3(3) . . ?
C009 C007 N006 122.5(4) . . ?
C009 C007 C008 120.2(4) . . ?
N004 C008 N003 107.0(2) . . ?
C007 C008 N003 114.3(2) . . ?
C007 C008 N004 112.0(3) . . ?
C00E C009 C007 118.4(4) . . ?
N004 C00A O001 122.0(2) . . ?
C00C C00A O001 123.8(3) . . ?
C00C C00A N004 114.1(3) . . ?
C00C C00B N003 118.7(2) . . ?
C00K C00B N003 121.0(3) . . ?
C00K C00B C00C 120.2(3) . . ?
C00B C00C C00A 120.8(3) . . ?
C00F C00C C00A 119.8(3) . . ?
C00F C00C C00B 119.1(3) . . ?
C00I C00D C00E 118.3(4) . . ?
C00D C00E C009 119.5(3) . . ?
C00L C00F C00C 121.1(3) . . ?
C00J C00G O002 122.3(3) . . ?
C00O C00G O002 117.7(3) . . ?
C00O C00G C00J 120.0(3) . . ?
C00J C00H N005 119.6(3) . . ?
C00D C00I N006 123.9(4) . . ?
C00H C00J C00G 122.4(3) . . ?
C00N C00J C00G 118.5(3) . . ?
C00N C00J C00H 119.1(3) . . ?
C00M C00K C00B 119.0(3) . . ?
C00M C00L C00F 118.9(3) . . ?
C00L C00M C00K 121.6(3) . . ?
C00Q C00N C00J 121.3(3) . . ?
C00P C00O C00G 119.5(4) . . ?
C00Q C00P C00O 121.3(3) . . ?
C00P C00Q C00N 119.4(3) . . ?

loop_
_geom_bond_atom_site_label_1
_geom_bond_atom_site_label_2
_geom_bond_distance
_geom_bond_site_symmetry_2
_geom_bond_publ_flag
O001 C00A 1.221(3) . ?
O002 C00G 1.360(3) . ?
N003 C008 1.456(3) . ?
N003 C00B 1.389(4) . ?
N004 N005 1.382(3) . ?
N004 C008 1.465(3) . ?
N004 C00A 1.385(4) . ?
N005 C00H 1.287(3) . ?
N006 C007 1.335(4) . ?
N006 C00I 1.341(5) . ?
C007 C008 1.524(5) . ?
C007 C009 1.386(4) . ?
C009 C00E 1.387(6) . ?
C00A C00C 1.474(4) . ?
C00B C00C 1.383(4) . ?
C00B C00K 1.399(4) . ?
C00C C00F 1.397(4) . ?
C00D C00E 1.368(6) . ?
C00D C00I 1.366(5) . ?
C00F C00L 1.376(4) . ?
C00G C00J 1.390(4) . ?
C00G C00O 1.393(4) . ?
C00H C00J 1.453(4) . ?
C00J C00N 1.391(4) . ?
C00K C00M 1.379(5) . ?
C00L C00M 1.378(5) . ?
C00N C00Q 1.373(4) . ?
C00O C00P 1.373(5) . ?
C00P C00Q 1.362(5) . ?
